data_2211422
loop_
_publ_author_name
'Rong-Chang Zhang'

_publ_section_title Poly[(<i>N</i>,<i>N</i>-dimethylacetamide)(\m~5~-naphthalene-1,4-dicarboxylato)cadmium(II)]
_journal_coeditor_code HB2191
_journal_issue 12
_journal_name_full 'Acta Crystallographica Section E'
_journal_page_first m3312
_journal_page_last m3314
_journal_paper_doi 10.1107/S1600536806046642
_journal_volume 62
_journal_year 2006
_chemical_formula_iupac '[Cd (C12 H6 O4) (C4 H9 N O)]'
_chemical_formula_moiety 'C16 H15 Cd N O5'
_chemical_formula_sum 'C16 H15 Cd N O5'
_chemical_formula_weight 413.69
_chemical_name_systematic
;
Poly[(N,N-dimethylacetamide)(\m~5~-naphthalene-1,4-dicarboxylato)cadmium(II)]
;
_space_group_IT_number 19
_symmetry_cell_setting orthorhombic
_symmetry_space_group_name_Hall 'P 2ac 2ab'
_symmetry_space_group_name_H-M 'P 21 21 21'
_atom_sites_solution_hydrogens geom
_atom_sites_solution_primary direct
_atom_sites_solution_secondary difmap
_audit_creation_method SHELXL-97
_cell_angle_alpha 90.00
_cell_angle_beta 90.00
_cell_angle_gamma 90.00
_cell_formula_units_Z 4
_cell_length_a 6.8711(14)
_cell_length_b 14.010(3)
_cell_length_c 14.915(3)
_cell_measurement_reflns_used 12037
_cell_measurement_temperature 292(2)
_cell_measurement_theta_max 27.44
_cell_measurement_theta_min 3.01
_cell_volume 1435.8(5)
_computing_cell_refinement PROCESS-AUTO
_computing_data_collection 'PROCESS-AUTO (Rigaku, 1998)'
_computing_data_reduction PROCESS-AUTO
_computing_molecular_graphics 'SHELXTL-Plus (Sheldrick, 1990)'
_computing_publication_material SHELXL97
_computing_structure_refinement 'SHELXL97 (Sheldrick, 1997)'
_computing_structure_solution 'SHELXS97 (Sheldrick, 1997)'
_diffrn_ambient_temperature 292(2)
_diffrn_detector_area_resol_mean 10.0
_diffrn_measured_fraction_theta_full 0.998
_diffrn_measured_fraction_theta_max 0.997
_diffrn_measurement_device_type 'Rigaku R-AXIS RAPID'
_diffrn_measurement_method \w
_diffrn_radiation_monochromator graphite
_diffrn_radiation_source 'rotating anode'
_diffrn_radiation_type MoK\a
_diffrn_radiation_wavelength 0.71073
_diffrn_reflns_av_R_equivalents 0.0368
_diffrn_reflns_av_sigmaI/netI 0.0304
_diffrn_reflns_limit_h_max 8
_diffrn_reflns_limit_h_min -8
_diffrn_reflns_limit_k_max 18
_diffrn_reflns_limit_k_min -17
_diffrn_reflns_limit_l_max 19
_diffrn_reflns_limit_l_min -19
_diffrn_reflns_number 14000
_diffrn_reflns_theta_full 25.00
_diffrn_reflns_theta_max 27.44
_diffrn_reflns_theta_min 3.09
_diffrn_standards_decay_% 0
_diffrn_standards_interval_count 0
_diffrn_standards_interval_time 0
_diffrn_standards_number 0
_exptl_absorpt_coefficient_mu 1.548
_exptl_absorpt_correction_T_max 0.687
_exptl_absorpt_correction_T_min 0.635
_exptl_absorpt_correction_type multi-scan
_exptl_absorpt_process_details '(ABSCOR; Higashi, 1995)'
_exptl_crystal_colour colorless
_exptl_crystal_density_diffrn 1.914
_exptl_crystal_density_method 'not measured'
_exptl_crystal_description block
_exptl_crystal_F_000 824
_exptl_crystal_size_max 0.33
_exptl_crystal_size_mid 0.31
_exptl_crystal_size_min 0.25
_refine_diff_density_max 0.597
_refine_diff_density_min -0.724
_refine_ls_abs_structure_details 'Flack (1983), 1371 Friedel pairs'
_refine_ls_abs_structure_Flack -0.02(3)
_refine_ls_extinction_method none
_refine_ls_goodness_of_fit_ref 1.077
_refine_ls_hydrogen_treatment constr
_refine_ls_matrix_type full
_refine_ls_number_parameters 208
_refine_ls_number_reflns 3266
_refine_ls_number_restraints 0
_refine_ls_restrained_S_all 1.077
_refine_ls_R_factor_all 0.0324
_refine_ls_R_factor_gt 0.0282
_refine_ls_shift/su_max 0.000
_refine_ls_shift/su_mean 0.000
_refine_ls_structure_factor_coef Fsqd
_refine_ls_weighting_details 'calc w=1/[\s^2^(Fo^2^)+(0.0303P)^2^+1.3739P] where P=(Fo^2^+2Fc^2^)/3'
_refine_ls_weighting_scheme calc
_refine_ls_wR_factor_gt 0.0639
_refine_ls_wR_factor_ref 0.0671
_reflns_number_gt 3029
_reflns_number_total 3266
_reflns_threshold_expression I>2\s(I)
_cod_data_source_file hb2191.cif
_cod_data_source_block I
_cod_original_cell_volume 1435.7(5)
_cod_database_code 2211422
_cod_database_fobs_code 2211422

loop_
_symmetry_equiv_pos_as_xyz
'x, y, z'
'-x+1/2, -y, z+1/2'
'-x, y+1/2, -z+1/2'
'x+1/2, -y+1/2, -z'

loop_
_atom_site_type_symbol
_atom_site_label
_atom_site_fract_x
_atom_site_fract_y
_atom_site_fract_z
_atom_site_U_iso_or_equiv
_atom_site_adp_type
_atom_site_calc_flag
_atom_site_refinement_flags
_atom_site_occupancy
C C1 0.1232(6) -0.1346(2) 0.1350(2) 0.0220(7) Uani d . 1
C C2 0.1289(5) -0.0677(2) 0.2147(2) 0.0187(7) Uani d . 1
C C3 0.1382(5) -0.0997(2) 0.3061(2) 0.0189(7) Uani d . 1
C C4 0.1443(6) -0.1984(3) 0.3302(2) 0.0282(8) Uani d . 1
H H4 0.1481 -0.2446 0.2855 0.034 Uiso calc R 1
C C5 0.1448(7) -0.2259(3) 0.4187(3) 0.0327(9) Uani d . 1
H H5 0.1489 -0.2905 0.4331 0.039 Uiso calc R 1
C C6 0.1390(7) -0.1579(3) 0.4875(2) 0.0319(9) Uani d . 1
H H6 0.1379 -0.1777 0.5470 0.038 Uiso calc R 1
C C7 0.1350(6) -0.0633(2) 0.4678(2) 0.0272(7) Uani d . 1
H H7 0.1334 -0.0189 0.5141 0.033 Uiso calc R 1
C C8 0.1331(5) -0.0308(2) 0.3769(2) 0.0194(7) Uani d . 1
C C9 0.1350(6) 0.0683(2) 0.3554(2) 0.0212(7) Uani d . 1
C C10 0.1271(6) 0.1454(2) 0.4255(2) 0.0227(7) Uani d . 1
C C11 0.1370(6) 0.0965(2) 0.2671(2) 0.0228(7) Uani d . 1
H H11 0.1451 0.1611 0.2533 0.027 Uiso calc R 1
C C12 0.1267(6) 0.0289(2) 0.1974(2) 0.0214(7) Uani d . 1
H H12 0.1184 0.0499 0.1384 0.026 Uiso calc R 1
C C13 0.3690(7) -0.4939(3) 0.1593(3) 0.0347(9) Uani d . 1
C C14 0.3652(8) -0.5614(4) 0.0788(3) 0.0498(12) Uani d . 1
H H14A 0.3584 -0.6262 0.0995 0.075 Uiso calc R 1
H H14B 0.4813 -0.5527 0.0439 0.075 Uiso calc R 1
H H14C 0.2534 -0.5476 0.0424 0.075 Uiso calc R 1
C C15 0.3585(8) -0.6341(3) 0.2587(4) 0.0561(15) Uani d . 1
H H15A 0.3535 -0.6423 0.3226 0.084 Uiso calc R 1
H H15B 0.4738 -0.6641 0.2356 0.084 Uiso calc R 1
H H15C 0.2457 -0.6629 0.2320 0.084 Uiso calc R 1
C C16 0.3687(8) -0.4680(4) 0.3172(3) 0.0568(14) Uani d . 1
H H16A 0.3628 -0.5045 0.3717 0.085 Uiso calc R 1
H H16B 0.2598 -0.4252 0.3147 0.085 Uiso calc R 1
H H16C 0.4875 -0.4320 0.3158 0.085 Uiso calc R 1
N N1 0.3622(6) -0.5346(3) 0.2379(3) 0.0432(10) Uani d . 1
O O1 0.3777(5) -0.4076(2) 0.14796(19) 0.0399(7) Uani d . 1
O O2 0.2231(4) -0.2091(2) 0.13878(16) 0.0326(6) Uani d . 1
O O3 0.0165(4) -0.10789(19) 0.07050(16) 0.0303(6) Uani d . 1
O O4 -0.0056(4) 0.14516(19) 0.48339(17) 0.0304(6) Uani d . 1
O O5 0.2538(4) 0.21140(18) 0.42118(16) 0.0275(6) Uani d . 1
Cd Cd1 0.39104(4) -0.299776(18) 0.039401(15) 0.02554(8) Uani d . 1

loop_
_atom_site_aniso_label
_atom_site_aniso_U_11
_atom_site_aniso_U_22
_atom_site_aniso_U_33
_atom_site_aniso_U_12
_atom_site_aniso_U_13
_atom_site_aniso_U_23
C1 0.0256(18) 0.0207(15) 0.0198(15) -0.0056(15) 0.0016(16) -0.0041(12)
C2 0.0203(17) 0.0184(15) 0.0174(15) -0.0006(14) -0.0002(14) -0.0056(12)
C3 0.0203(18) 0.0211(16) 0.0154(14) 0.0002(14) 0.0001(13) -0.0017(13)
C4 0.041(2) 0.0180(15) 0.0256(16) -0.0002(19) -0.0005(15) -0.0025(15)
C5 0.047(3) 0.0213(18) 0.0295(18) 0.0015(16) -0.0001(19) 0.0036(14)
C6 0.047(3) 0.0305(19) 0.0180(16) 0.0011(19) -0.0012(17) 0.0057(14)
C7 0.035(2) 0.0281(17) 0.0182(16) -0.0012(15) 0.0001(18) -0.0013(14)
C8 0.0241(19) 0.0193(15) 0.0150(14) -0.0045(14) -0.0008(14) -0.0021(12)
C9 0.0212(19) 0.0221(17) 0.0203(16) -0.0008(14) -0.0005(15) -0.0057(12)
C10 0.034(2) 0.0188(16) 0.0150(13) -0.0011(16) -0.0076(16) -0.0048(12)
C11 0.029(2) 0.0163(15) 0.0228(16) -0.0033(15) -0.0009(15) -0.0005(13)
C12 0.0281(19) 0.0212(16) 0.0149(14) -0.0007(15) 0.0016(15) -0.0005(12)
C13 0.026(2) 0.038(2) 0.041(2) 0.0012(19) -0.0011(19) 0.0138(19)
C14 0.046(3) 0.054(3) 0.049(3) -0.001(3) 0.005(2) -0.013(2)
C15 0.043(3) 0.045(3) 0.080(4) 0.004(2) 0.007(3) 0.035(3)
C16 0.043(3) 0.097(4) 0.031(2) -0.003(3) -0.002(2) -0.005(3)
N1 0.034(2) 0.046(2) 0.049(2) 0.0000(18) 0.0025(19) 0.0216(18)
O1 0.0452(18) 0.0362(15) 0.0382(15) 0.0025(16) 0.0011(16) 0.0188(13)
O2 0.0517(18) 0.0246(14) 0.0213(11) 0.0128(14) 0.0041(12) -0.0059(11)
O3 0.0492(17) 0.0254(14) 0.0163(11) -0.0009(13) -0.0091(12) -0.0074(10)
O4 0.0425(16) 0.0278(14) 0.0210(13) 0.0040(12) 0.0032(12) -0.0069(10)
O5 0.0376(14) 0.0198(14) 0.0249(11) -0.0046(12) -0.0029(11) -0.0041(11)
Cd1 0.04430(15) 0.01730(11) 0.01502(10) 0.00668(12) 0.00640(12) 0.00170(10)

loop_
_atom_type_symbol
_atom_type_description
_atom_type_scat_dispersion_real
_atom_type_scat_dispersion_imag
_atom_type_scat_source
C C 0.0033 0.0016 'International Tables Vol C Tables 4.2.6.8 and 6.1.1.4'
H H 0.0000 0.0000 'International Tables Vol C Tables 4.2.6.8 and 6.1.1.4'
N N 0.0061 0.0033 'International Tables Vol C Tables 4.2.6.8 and 6.1.1.4'
O O 0.0106 0.0060 'International Tables Vol C Tables 4.2.6.8 and 6.1.1.4'
Cd Cd -0.8075 1.2024 'International Tables Vol C Tables 4.2.6.8 and 6.1.1.4'

loop_
_geom_angle_atom_site_label_1
_geom_angle_atom_site_label_2
_geom_angle_atom_site_label_3
_geom_angle_site_symmetry_1
_geom_angle_site_symmetry_3
_geom_angle
_geom_angle_publ_flag
O2 C1 O3 . . 126.8(3) ?
O2 C1 C2 . . 117.8(3) ?
O3 C1 C2 . . 115.4(3) ?
C12 C2 C3 . . 118.9(3) ?
C12 C2 C1 . . 117.5(3) ?
C3 C2 C1 . . 123.6(3) ?
C8 C3 C4 . . 117.9(3) ?
C8 C3 C2 . . 119.3(3) ?
C4 C3 C2 . . 122.7(3) ?
C5 C4 C3 . . 120.8(3) ?
C5 C4 H4 . . 119.6 ?
C3 C4 H4 . . 119.6 ?
C4 C5 C6 . . 120.8(3) ?
C4 C5 H5 . . 119.6 ?
C6 C5 H5 . . 119.6 ?
C7 C6 C5 . . 120.4(3) ?
C7 C6 H6 . . 119.8 ?
C5 C6 H6 . . 119.8 ?
C6 C7 C8 . . 121.1(3) ?
C6 C7 H7 . . 119.5 ?
C8 C7 H7 . . 119.5 ?
C9 C8 C3 . . 119.4(3) ?
C9 C8 C7 . . 121.5(3) ?
C3 C8 C7 . . 119.0(3) ?
C11 C9 C8 . . 119.7(3) ?
C11 C9 C10 . . 117.4(3) ?
C8 C9 C10 . . 122.9(3) ?
O4 C10 O5 . . 122.3(3) ?
O4 C10 C9 . . 120.1(3) ?
O5 C10 C9 . . 117.5(3) ?
O4 C10 Cd1 . 2 62.93(18) ?
O5 C10 Cd1 . 2 59.41(17) ?
C9 C10 Cd1 . 2 174.0(2) ?
C9 C11 C12 . . 120.9(3) ?
C9 C11 H11 . . 119.6 ?
C12 C11 H11 . . 119.6 ?
C2 C12 C11 . . 121.5(3) ?
C2 C12 H12 . . 119.3 ?
C11 C12 H12 . . 119.3 ?
O1 C13 N1 . . 123.9(4) ?
O1 C13 C14 . . 120.3(4) ?
N1 C13 C14 . . 115.8(4) ?
C13 C14 H14A . . 109.5 ?
C13 C14 H14B . . 109.5 ?
H14A C14 H14B . . 109.5 ?
C13 C14 H14C . . 109.5 ?
H14A C14 H14C . . 109.5 ?
H14B C14 H14C . . 109.5 ?
N1 C15 H15A . . 109.5 ?
N1 C15 H15B . . 109.5 ?
H15A C15 H15B . . 109.5 ?
N1 C15 H15C . . 109.5 ?
H15A C15 H15C . . 109.5 ?
H15B C15 H15C . . 109.5 ?
N1 C16 H16A . . 109.5 ?
N1 C16 H16B . . 109.5 ?
H16A C16 H16B . . 109.5 ?
N1 C16 H16C . . 109.5 ?
H16A C16 H16C . . 109.5 ?
H16B C16 H16C . . 109.5 ?
C13 N1 C15 . . 128.5(5) ?
C13 N1 C16 . . 115.7(4) ?
C15 N1 C16 . . 115.7(4) ?
C13 O1 Cd1 . . 141.0(3) ?
C1 O2 Cd1 . . 135.8(2) ?
C1 O3 Cd1 . 4_445 127.1(2) ?
C10 O4 Cd1 . 2 89.9(2) ?
C10 O5 Cd1 . 2 93.1(2) ?
C10 O5 Cd1 . 3_655 127.4(2) ?
Cd1 O5 Cd1 2 3_655 105.41(9) ?
O1 Cd1 O3 . 4_545 98.94(11) y
O1 Cd1 O2 . . 83.31(11) y
O3 Cd1 O2 4_545 . 171.59(11) y
O1 Cd1 O5 . 2_554 151.76(11) y
O3 Cd1 O5 4_545 2_554 85.40(10) y
O2 Cd1 O5 . 2_554 88.85(9) y
O1 Cd1 O4 . 2_554 149.84(11) y
O3 Cd1 O4 4_545 2_554 97.83(9) y
O2 Cd1 O4 . 2_554 83.74(10) y
O5 Cd1 O4 2_554 2_554 54.58(9) y
O1 Cd1 O5 . 3_645 84.94(11) y
O3 Cd1 O5 4_545 3_645 80.50(10) y
O2 Cd1 O5 . 3_645 107.82(10) y
O5 Cd1 O5 2_554 3_645 123.24(8) y
O4 Cd1 O5 2_554 3_645 73.34(9) y

loop_
_geom_bond_atom_site_label_1
_geom_bond_atom_site_label_2
_geom_bond_site_symmetry_2
_geom_bond_distance
_geom_bond_publ_flag
C1 O2 . 1.250(4) y
C1 O3 . 1.266(4) y
C1 C2 . 1.514(4) ?
C2 C12 . 1.377(5) ?
C2 C3 . 1.437(4) ?
C3 C8 . 1.430(4) ?
C3 C4 . 1.430(5) ?
C4 C5 . 1.375(5) ?
C4 H4 . 0.9300 ?
C5 C6 . 1.401(6) ?
C5 H5 . 0.9300 ?
C6 C7 . 1.359(5) ?
C6 H6 . 0.9300 ?
C7 C8 . 1.430(5) ?
C7 H7 . 0.9300 ?
C8 C9 . 1.425(5) ?
C9 C11 . 1.374(5) ?
C9 C10 . 1.504(4) ?
C10 O4 . 1.255(5) y
C10 O5 . 1.272(5) y
C10 Cd1 2 2.753(3) ?
C11 C12 . 1.409(5) ?
C11 H11 . 0.9300 ?
C12 H12 . 0.9300 ?
C13 O1 . 1.221(5) ?
C13 N1 . 1.305(5) ?
C13 C14 . 1.528(6) ?
C14 H14A . 0.9600 ?
C14 H14B . 0.9600 ?
C14 H14C . 0.9600 ?
C15 N1 . 1.429(5) ?
C15 H15A . 0.9600 ?
C15 H15B . 0.9600 ?
C15 H15C . 0.9600 ?
C16 N1 . 1.507(7) ?
C16 H16A . 0.9600 ?
C16 H16B . 0.9600 ?
C16 H16C . 0.9600 ?
Cd1 O1 . 2.217(3) y
Cd1 O2 . 2.268(3) y
Cd1 O3 4_545 2.259(2) y
Cd1 O5 2_554 2.373(3) y
Cd1 O4 2_554 2.451(3) y
Cd1 O5 3_645 2.515(3) y
